data_4111823
loop_
_publ_author_name
'Gyochang Keum'
'Cheol Hee Hwang'
'Soon Bang Kang'
'Youseung Kim'
'Eun Lee'

_publ_contact_author ' Gyochang Keum; Eun Lee* '
_publ_contact_author_email ' gkeum@kist.re.kr //  eunlee@snu.ac.kr '
_publ_section_title
;
 Stereoselective Syntheses of Rolliniastatin 1, Rollimembrin, and
 Membranacin
;
_journal_name_full 'Journal of the American Chemical Society'
_journal_page_first 10396
_journal_page_last 10399
_journal_paper_doi 10.1021/ja0526867
_journal_volume 127
_journal_year 2005
_chemical_formula_sum 'C22 H26 O4 S'
_chemical_formula_weight 386.49
_chemical_melting_point 435.0(5)
_chemical_name_systematic
; 
 ? 
;
_space_group_IT_number 4
_symmetry_space_group_name_Hall 'P 2yb'
_symmetry_space_group_name_H-M 'P 1 21 1'
_atom_sites_solution_hydrogens geom
_atom_sites_solution_primary direct
_atom_sites_solution_secondary difmap
_audit_creation_method SHELXL-97
_cell_angle_alpha 90.00(2)
_cell_angle_beta 90.86(2)
_cell_angle_gamma 90.00(2)
_cell_formula_units_Z 4
_cell_length_a 9.601(2)
_cell_length_b 21.070(2)
_cell_length_c 9.898(2)
_cell_measurement_temperature 293(2)
_cell_volume 2002.1(6)
_computing_structure_refinement 'SHELXL-97 (Sheldrick, 1997)'
_computing_structure_solution 'SHELXS-97 (Sheldrick, 1990)'
_diffrn_ambient_temperature 293(2)
_diffrn_measured_fraction_theta_full 0.829
_diffrn_measured_fraction_theta_max 0.829
_diffrn_radiation_monochromator graphite
_diffrn_radiation_source 'fine-focus sealed tube'
_diffrn_radiation_type MoK\a
_diffrn_radiation_wavelength 0.71073
_diffrn_reflns_av_R_equivalents 0.0329
_diffrn_reflns_av_sigmaI/netI 0.0320
_diffrn_reflns_limit_h_max 11
_diffrn_reflns_limit_h_min 0
_diffrn_reflns_limit_k_max 25
_diffrn_reflns_limit_k_min 0
_diffrn_reflns_limit_l_max 11
_diffrn_reflns_limit_l_min -11
_diffrn_reflns_number 3247
_diffrn_reflns_theta_full 25.16
_diffrn_reflns_theta_max 25.16
_diffrn_reflns_theta_min 1.93
_exptl_absorpt_coefficient_mu 0.186
_exptl_absorpt_correction_T_max 0.9550
_exptl_absorpt_correction_T_min 0.9327
_exptl_crystal_density_diffrn 1.282
_exptl_crystal_F_000 824
_exptl_crystal_size_max 0.38
_exptl_crystal_size_mid 0.35
_exptl_crystal_size_min 0.25
_refine_diff_density_max 0.314
_refine_diff_density_min -0.214
_refine_diff_density_rms 0.046
_refine_ls_abs_structure_details 'Flack H D (1983), Acta Cryst. A39, 876-881'
_refine_ls_abs_structure_Flack 0.00(10)
_refine_ls_extinction_method none
_refine_ls_goodness_of_fit_ref 1.051
_refine_ls_hydrogen_treatment mixed
_refine_ls_matrix_type full
_refine_ls_number_parameters 487
_refine_ls_number_reflns 3064
_refine_ls_number_restraints 1
_refine_ls_restrained_S_all 1.051
_refine_ls_R_factor_all 0.0411
_refine_ls_R_factor_gt 0.0403
_refine_ls_shift/su_max 0.001
_refine_ls_shift/su_mean 0.000
_refine_ls_structure_factor_coef Fsqd
_refine_ls_weighting_details 'calc w=1/[\s^2^(Fo^2^)+(0.0689P)^2^+0.2767P] where P=(Fo^2^+2Fc^2^)/3'
_refine_ls_weighting_scheme calc
_refine_ls_wR_factor_gt 0.1046
_refine_ls_wR_factor_ref 0.1054
_reflns_number_gt 3007
_reflns_number_total 3064
_reflns_threshold_expression >2sigma(I)
_cod_data_source_file ja0526867si20050505_062334.cif
_cod_data_source_block k
_cod_database_code 4111823

loop_
_symmetry_equiv_pos_as_xyz
'x, y, z'
'-x, y+1/2, -z'

loop_
_atom_site_label
_atom_site_type_symbol
_atom_site_fract_x
_atom_site_fract_y
_atom_site_fract_z
_atom_site_U_iso_or_equiv
_atom_site_adp_type
_atom_site_occupancy
_atom_site_symmetry_multiplicity
_atom_site_calc_flag
_atom_site_refinement_flags
S1 S 0.37307(11) 0.06171(5) 0.82697(12) 0.0592(3) Uani 1 1 d .
S2 S -0.12291(12) 0.20224(6) 0.97816(13) 0.0680(4) Uani 1 1 d .
C1 C 0.2445(4) 0.0005(2) 0.8293(4) 0.0455(9) Uani 1 1 d .
C2 C 0.1985(5) -0.02717(19) 0.7113(4) 0.0504(10) Uani 1 1 d .
H2 H 0.2329 -0.0137 0.6287 0.060 Uiso 1 1 calc R
C3 C 0.1015(5) -0.0748(2) 0.7160(4) 0.0550(10) Uani 1 1 d .
H3 H 0.0699 -0.0932 0.6357 0.066 Uiso 1 1 calc R
C4 C 0.0494(4) -0.09617(19) 0.8372(4) 0.0520(10) Uani 1 1 d .
C5 C 0.0994(5) -0.0688(2) 0.9544(4) 0.0586(11) Uani 1 1 d .
H5 H 0.0665 -0.0830 1.0369 0.070 Uiso 1 1 calc R
C6 C 0.1966(5) -0.0209(2) 0.9529(4) 0.0513(10) Uani 1 1 d .
H6 H 0.2297 -0.0032 1.0333 0.062 Uiso 1 1 calc R
C7 C -0.0590(6) -0.1474(3) 0.8407(6) 0.0793(15) Uani 1 1 d .
H7A H -0.0817 -0.1605 0.7501 0.119 Uiso 1 1 calc R
H7B H -0.1411 -0.1314 0.8832 0.119 Uiso 1 1 calc R
H7C H -0.0235 -0.1830 0.8909 0.119 Uiso 1 1 calc R
C8 C 0.2703(4) 0.1246(2) 0.9010(4) 0.0524(10) Uani 1 1 d .
H8A H 0.2032 0.1404 0.8349 0.063 Uiso 1 1 calc R
H8B H 0.2196 0.1082 0.9775 0.063 Uiso 1 1 calc R
C9 C 0.3654(4) 0.1779(2) 0.9467(4) 0.0502(10) Uani 1 1 d .
H9 H 0.4196 0.1932 0.8701 0.060 Uiso 1 1 calc R
C10 C 0.2861(5) 0.2326(2) 1.0084(5) 0.0609(11) Uani 1 1 d .
H10A H 0.3352 0.2725 0.9967 0.073 Uiso 1 1 calc R
H10B H 0.1933 0.2363 0.9692 0.073 Uiso 1 1 calc R
C11 C 0.2809(5) 0.2140(2) 1.1558(5) 0.0636(12) Uani 1 1 d .
H11A H 0.2783 0.2514 1.2131 0.076 Uiso 1 1 calc R
H11B H 0.1995 0.1882 1.1732 0.076 Uiso 1 1 calc R
C12 C 0.4131(4) 0.17672(19) 1.1809(4) 0.0507(10) Uani 1 1 d .
H12 H 0.4840 0.2060 1.2162 0.061 Uiso 1 1 calc R
C13 C 0.4020(4) 0.1219(2) 1.2783(4) 0.0478(9) Uani 1 1 d .
H13 H 0.3877 0.1395 1.3687 0.057 Uiso 1 1 calc R
C14 C 0.5286(4) 0.0797(2) 1.2849(4) 0.0542(10) Uani 1 1 d .
H14A H 0.6081 0.1037 1.3184 0.065 Uiso 1 1 calc R
H14B H 0.5498 0.0644 1.1951 0.065 Uiso 1 1 calc R
C15 C 0.5021(4) 0.0240(2) 1.3772(5) 0.0583(11) Uani 1 1 d .
H15A H 0.5795 -0.0055 1.3730 0.070 Uiso 1 1 calc R
H15B H 0.4949 0.0388 1.4696 0.070 Uiso 1 1 calc R
C16 C 0.2644(4) 0.03526(19) 1.3397(3) 0.0428(9) Uani 1 1 d .
H16 H 0.2600 0.0543 1.4299 0.051 Uiso 1 1 calc R
C17 C 0.1308(4) 0.0006(2) 1.3113(3) 0.0449(9) Uani 1 1 d .
C18 C 0.0161(4) 0.0322(2) 1.2560(4) 0.0516(10) Uani 1 1 d .
H18 H 0.0231 0.0748 1.2321 0.062 Uiso 1 1 calc R
C19 C -0.1076(4) 0.0003(3) 1.2368(5) 0.0648(13) Uani 1 1 d .
H19 H -0.1839 0.0214 1.1994 0.078 Uiso 1 1 calc R
C20 C -0.1197(5) -0.0626(3) 1.2723(5) 0.0693(14) Uani 1 1 d .
H20 H -0.2037 -0.0840 1.2595 0.083 Uiso 1 1 calc R
C21 C -0.0066(5) -0.0934(3) 1.3266(5) 0.0676(13) Uani 1 1 d .
H21 H -0.0142 -0.1359 1.3512 0.081 Uiso 1 1 calc R
C22 C 0.1176(4) -0.0625(2) 1.3453(4) 0.0544(10) Uani 1 1 d .
H22 H 0.1938 -0.0843 1.3813 0.065 Uiso 1 1 calc R
C31 C -0.2492(4) 0.2640(2) 0.9747(4) 0.0521(10) Uani 1 1 d .
C32 C -0.3061(5) 0.2854(2) 1.0930(4) 0.0539(10) Uani 1 1 d .
H32 H -0.2811 0.2668 1.1751 0.065 Uiso 1 1 calc R
C33 C -0.4003(5) 0.3345(2) 1.0883(4) 0.0561(11) Uani 1 1 d .
H33 H -0.4387 0.3489 1.1684 0.067 Uiso 1 1 calc R
C34 C -0.4401(5) 0.3632(2) 0.9668(5) 0.0580(11) Uani 1 1 d .
C35 C -0.3791(5) 0.3413(2) 0.8513(5) 0.0639(12) Uani 1 1 d .
H35 H -0.4034 0.3599 0.7691 0.077 Uiso 1 1 calc R
C36 C -0.2845(5) 0.2933(3) 0.8532(4) 0.0634(12) Uani 1 1 d .
H36 H -0.2435 0.2802 0.7734 0.076 Uiso 1 1 calc R
C37 C -0.5442(6) 0.4159(3) 0.9648(7) 0.0864(17) Uani 1 1 d .
H37A H -0.5589 0.4302 0.8736 0.130 Uiso 1 1 calc R
H37B H -0.5100 0.4505 1.0192 0.130 Uiso 1 1 calc R
H37C H -0.6307 0.4010 1.0005 0.130 Uiso 1 1 calc R
C38 C -0.2311(4) 0.1409(2) 0.9024(5) 0.0552(10) Uani 1 1 d .
H38A H -0.3028 0.1283 0.9651 0.066 Uiso 1 1 calc R
H38B H -0.2763 0.1571 0.8212 0.066 Uiso 1 1 calc R
C39 C -0.1419(4) 0.0844(2) 0.8680(4) 0.0525(10) Uani 1 1 d .
H39 H -0.0918 0.0698 0.9492 0.063 Uiso 1 1 calc R
C40 C -0.2235(5) 0.0297(2) 0.8067(6) 0.0658(12) Uani 1 1 d .
H40A H -0.1781 -0.0105 0.8254 0.079 Uiso 1 1 calc R
H40B H -0.3175 0.0284 0.8410 0.079 Uiso 1 1 calc R
C41 C -0.2238(5) 0.0445(2) 0.6571(6) 0.0689(13) Uani 1 1 d .
H41A H -0.3044 0.0699 0.6317 0.083 Uiso 1 1 calc R
H41B H -0.2244 0.0058 0.6040 0.083 Uiso 1 1 calc R
C42 C -0.0898(4) 0.0815(2) 0.6367(4) 0.0551(10) Uani 1 1 d .
H42 H -0.0199 0.0518 0.6029 0.066 Uiso 1 1 calc R
C43 C -0.0992(4) 0.1363(2) 0.5387(4) 0.0524(10) Uani 1 1 d .
H43 H -0.1124 0.1188 0.4477 0.063 Uiso 1 1 calc R
C44 C 0.0272(4) 0.1779(2) 0.5373(5) 0.0612(12) Uani 1 1 d .
H44A H 0.1064 0.1538 0.5055 0.073 Uiso 1 1 calc R
H44B H 0.0485 0.1925 0.6283 0.073 Uiso 1 1 calc R
C45 C 0.0020(5) 0.2344(3) 0.4458(5) 0.0659(12) Uani 1 1 d .
H45A H 0.0797 0.2637 0.4540 0.079 Uiso 1 1 calc R
H45B H -0.0041 0.2203 0.3526 0.079 Uiso 1 1 calc R
C46 C -0.2361(4) 0.22369(19) 0.4743(4) 0.0444(9) Uani 1 1 d .
H46 H -0.2405 0.2052 0.3835 0.053 Uiso 1 1 calc R
C47 C -0.3697(4) 0.25821(19) 0.4993(4) 0.0444(9) Uani 1 1 d .
C48 C -0.4821(4) 0.2279(2) 0.5599(4) 0.0537(10) Uani 1 1 d .
H48 H -0.4733 0.1864 0.5909 0.064 Uiso 1 1 calc R
C49 C -0.6056(5) 0.2599(3) 0.5733(5) 0.0692(14) Uani 1 1 d .
H49 H -0.6810 0.2394 0.6119 0.083 Uiso 1 1 calc R
C50 C -0.6200(6) 0.3220(3) 0.5304(6) 0.0747(15) Uani 1 1 d .
H50 H -0.7039 0.3434 0.5410 0.090 Uiso 1 1 calc R
C51 C -0.5096(6) 0.3516(3) 0.4724(5) 0.0736(14) Uani 1 1 d .
H51 H -0.5183 0.3935 0.4440 0.088 Uiso 1 1 calc R
C52 C -0.3859(5) 0.3204(2) 0.4554(4) 0.0565(11) Uani 1 1 d .
H52 H -0.3122 0.3410 0.4141 0.068 Uiso 1 1 calc R
O1 O 0.3939(4) 0.0802(2) 0.6822(4) 0.0942(13) Uani 1 1 d .
O2 O 0.4573(3) 0.15485(15) 1.0503(3) 0.0534(7) Uani 1 1 d .
O3 O 0.2825(2) 0.08424(13) 1.2434(2) 0.0425(6) Uani 1 1 d .
O4 O 0.3762(3) -0.00744(15) 1.3376(3) 0.0527(7) Uani 1 1 d .
O5 O -0.1009(5) 0.1831(2) 1.1222(5) 0.1028(15) Uani 1 1 d .
O6 O -0.0438(3) 0.10266(15) 0.7672(3) 0.0538(7) Uani 1 1 d .
O7 O -0.2196(3) 0.17423(12) 0.5689(2) 0.0444(6) Uani 1 1 d .
O8 O -0.1241(3) 0.26625(15) 0.4808(3) 0.0547(7) Uani 1 1 d .

loop_
_atom_site_aniso_label
_atom_site_aniso_U_11
_atom_site_aniso_U_22
_atom_site_aniso_U_33
_atom_site_aniso_U_23
_atom_site_aniso_U_13
_atom_site_aniso_U_12
S1 0.0492(6) 0.0624(7) 0.0663(7) -0.0109(5) 0.0131(5) -0.0019(5)
S2 0.0541(7) 0.0725(8) 0.0769(8) -0.0114(6) -0.0125(5) 0.0036(6)
C1 0.045(2) 0.047(2) 0.045(2) -0.0041(17) 0.0051(16) 0.0088(17)
C2 0.067(3) 0.052(2) 0.0320(19) 0.0001(17) 0.0057(17) 0.006(2)
C3 0.072(3) 0.050(2) 0.043(2) -0.0080(18) -0.0017(19) 0.004(2)
C4 0.054(2) 0.042(2) 0.060(3) 0.0012(19) 0.0114(18) 0.0069(18)
C5 0.070(3) 0.060(3) 0.046(2) 0.006(2) 0.020(2) 0.008(2)
C6 0.065(3) 0.059(3) 0.0312(19) -0.0056(16) 0.0077(17) 0.004(2)
C7 0.087(4) 0.053(3) 0.098(4) -0.003(3) 0.013(3) -0.005(3)
C8 0.040(2) 0.058(2) 0.059(2) -0.005(2) 0.0018(17) -0.0008(18)
C9 0.044(2) 0.056(2) 0.050(2) 0.0073(18) 0.0035(17) -0.0051(18)
C10 0.058(3) 0.044(2) 0.080(3) 0.005(2) -0.004(2) -0.005(2)
C11 0.072(3) 0.049(3) 0.070(3) -0.011(2) 0.010(2) 0.006(2)
C12 0.051(2) 0.048(2) 0.053(2) -0.0101(18) 0.0024(18) -0.0074(18)
C13 0.045(2) 0.054(2) 0.044(2) -0.0117(18) -0.0005(16) -0.0076(18)
C14 0.047(2) 0.062(3) 0.054(2) -0.008(2) -0.0034(17) -0.0044(19)
C15 0.050(2) 0.070(3) 0.055(3) 0.000(2) -0.0061(19) 0.007(2)
C16 0.049(2) 0.052(2) 0.0272(17) -0.0015(15) 0.0031(15) 0.0026(18)
C17 0.046(2) 0.061(2) 0.0279(17) -0.0020(16) 0.0086(15) 0.0014(18)
C18 0.047(2) 0.064(3) 0.043(2) -0.0002(19) 0.0122(17) 0.004(2)
C19 0.043(2) 0.095(4) 0.056(3) 0.002(3) 0.0044(19) 0.002(2)
C20 0.056(3) 0.097(4) 0.056(3) 0.006(3) 0.007(2) -0.024(3)
C21 0.070(3) 0.078(3) 0.055(3) 0.014(2) 0.005(2) -0.018(3)
C22 0.056(2) 0.064(3) 0.043(2) 0.0072(19) 0.0034(18) -0.004(2)
C31 0.051(2) 0.062(3) 0.043(2) -0.0034(19) -0.0052(17) -0.010(2)
C32 0.066(3) 0.064(3) 0.032(2) 0.0077(18) -0.0013(17) -0.008(2)
C33 0.066(3) 0.063(3) 0.040(2) -0.0013(19) 0.0053(19) -0.006(2)
C34 0.058(2) 0.049(2) 0.066(3) 0.004(2) -0.007(2) -0.012(2)
C35 0.082(3) 0.065(3) 0.045(2) 0.008(2) -0.013(2) -0.003(3)
C36 0.077(3) 0.078(3) 0.035(2) -0.007(2) 0.001(2) -0.003(3)
C37 0.081(4) 0.070(4) 0.108(5) 0.008(3) -0.020(3) 0.006(3)
C38 0.045(2) 0.064(3) 0.056(2) -0.001(2) 0.0013(18) 0.0000(19)
C39 0.047(2) 0.057(2) 0.053(2) 0.0166(19) 0.0019(17) 0.0061(19)
C40 0.057(3) 0.048(2) 0.093(4) 0.008(2) 0.005(2) 0.004(2)
C41 0.071(3) 0.049(3) 0.086(4) -0.001(2) -0.018(3) -0.005(2)
C42 0.052(2) 0.053(2) 0.060(3) -0.009(2) -0.0028(18) 0.0173(19)
C43 0.052(2) 0.062(3) 0.043(2) -0.0116(19) 0.0035(17) 0.0097(19)
C44 0.042(2) 0.083(3) 0.058(3) 0.001(2) 0.0078(18) 0.009(2)
C45 0.051(2) 0.090(4) 0.056(3) 0.007(3) 0.009(2) -0.007(2)
C46 0.049(2) 0.052(2) 0.0325(19) -0.0002(16) -0.0028(15) -0.0050(17)
C47 0.050(2) 0.050(2) 0.0331(18) -0.0042(16) -0.0064(15) -0.0008(17)
C48 0.052(2) 0.061(2) 0.048(2) -0.0022(19) -0.0067(18) -0.006(2)
C49 0.048(3) 0.091(4) 0.069(3) -0.010(3) -0.001(2) 0.001(2)
C50 0.062(3) 0.096(4) 0.066(3) -0.020(3) -0.006(2) 0.028(3)
C51 0.093(4) 0.061(3) 0.066(3) -0.007(2) -0.008(3) 0.023(3)
C52 0.071(3) 0.053(3) 0.046(2) 0.0004(19) 0.000(2) 0.002(2)
O1 0.120(3) 0.091(3) 0.073(2) -0.004(2) 0.050(2) -0.031(2)
O2 0.0425(15) 0.0677(18) 0.0501(16) -0.0027(14) 0.0018(11) 0.0016(13)
O3 0.0438(14) 0.0485(14) 0.0352(13) -0.0009(11) 0.0013(10) -0.0001(11)
O4 0.0456(16) 0.0592(18) 0.0533(17) 0.0007(13) -0.0046(12) 0.0057(13)
O5 0.123(3) 0.094(3) 0.090(3) -0.011(2) -0.056(2) 0.036(3)
O6 0.0436(15) 0.0705(19) 0.0472(15) 0.0035(14) 0.0007(11) 0.0000(14)
O7 0.0447(14) 0.0495(15) 0.0392(13) 0.0033(11) 0.0022(10) 0.0024(11)
O8 0.0486(16) 0.0594(18) 0.0561(18) 0.0032(14) 0.0030(13) -0.0048(13)

loop_
_atom_type_symbol
_atom_type_description
_atom_type_scat_dispersion_real
_atom_type_scat_dispersion_imag
_atom_type_scat_source
C C 0.0033 0.0016 'International Tables Vol C Tables 4.2.6.8 and 6.1.1.4'
H H 0.0000 0.0000 'International Tables Vol C Tables 4.2.6.8 and 6.1.1.4'
O O 0.0106 0.0060 'International Tables Vol C Tables 4.2.6.8 and 6.1.1.4'
S S 0.1246 0.1234 'International Tables Vol C Tables 4.2.6.8 and 6.1.1.4'

loop_
_geom_angle_atom_site_label_1
_geom_angle_atom_site_label_2
_geom_angle_atom_site_label_3
_geom_angle
O1 S1 C1 107.5(2)
O1 S1 C8 106.1(2)
C1 S1 C8 98.15(18)
O5 S2 C31 107.6(2)
O5 S2 C38 105.9(3)
C31 S2 C38 97.31(19)
C2 C1 C6 120.4(4)
C2 C1 S1 120.6(3)
C6 C1 S1 118.9(3)
C3 C2 C1 119.5(4)
C2 C3 C4 121.5(4)
C5 C4 C3 117.9(4)
C5 C4 C7 121.1(4)
C3 C4 C7 121.0(4)
C6 C5 C4 121.9(4)
C5 C6 C1 118.8(4)
C9 C8 S1 109.5(3)
O2 C9 C8 109.0(3)
O2 C9 C10 106.2(3)
C8 C9 C10 112.4(3)
C11 C10 C9 102.5(4)
C12 C11 C10 104.7(4)
O2 C12 C13 110.7(3)
O2 C12 C11 106.1(3)
C13 C12 C11 115.9(4)
O3 C13 C14 109.0(3)
O3 C13 C12 109.5(3)
C14 C13 C12 114.5(3)
C13 C14 C15 110.0(3)
O4 C15 C14 110.1(3)
O4 C16 O3 110.9(3)
O4 C16 C17 109.7(3)
O3 C16 C17 110.0(3)
C22 C17 C18 118.9(4)
C22 C17 C16 120.4(4)
C18 C17 C16 120.6(4)
C19 C18 C17 119.7(4)
C18 C19 C20 120.8(5)
C21 C20 C19 119.1(5)
C20 C21 C22 120.9(5)
C21 C22 C17 120.6(4)
C32 C31 C36 119.8(4)
C32 C31 S2 120.2(3)
C36 C31 S2 120.0(4)
C31 C32 C33 119.2(4)
C32 C33 C34 121.8(4)
C35 C34 C33 117.3(4)
C35 C34 C37 122.2(5)
C33 C34 C37 120.5(5)
C36 C35 C34 122.2(4)
C35 C36 C31 119.8(4)
C39 C38 S2 109.4(3)
O6 C39 C38 109.0(3)
O6 C39 C40 105.5(4)
C38 C39 C40 113.5(3)
C41 C40 C39 103.2(4)
C40 C41 C42 104.2(4)
O6 C42 C43 110.8(4)
O6 C42 C41 106.9(4)
C43 C42 C41 115.8(3)
O7 C43 C44 109.3(4)
O7 C43 C42 109.3(3)
C44 C43 C42 114.4(3)
C43 C44 C45 110.1(3)
O8 C45 C44 110.6(3)
O8 C46 O7 111.4(3)
O8 C46 C47 109.9(3)
O7 C46 C47 109.7(3)
C52 C47 C48 118.8(4)
C52 C47 C46 119.9(4)
C48 C47 C46 121.2(4)
C49 C48 C47 119.5(5)
C48 C49 C50 121.2(5)
C51 C50 C49 119.1(5)
C50 C51 C52 120.9(5)
C51 C52 C47 120.5(5)
C9 O2 C12 110.4(3)
C16 O3 C13 110.3(3)
C16 O4 C15 110.1(3)
C42 O6 C39 110.3(3)
C46 O7 C43 110.8(3)
C46 O8 C45 109.9(3)

loop_
_geom_bond_atom_site_label_1
_geom_bond_atom_site_label_2
_geom_bond_distance
S1 O1 1.501(4)
S1 C1 1.785(4)
S1 C8 1.813(4)
S2 O5 1.494(5)
S2 C31 1.778(5)
S2 C38 1.813(5)
C1 C2 1.373(6)
C1 C6 1.389(6)
C2 C3 1.371(6)
C3 C4 1.382(6)
C4 C5 1.376(7)
C4 C7 1.499(7)
C5 C6 1.374(6)
C8 C9 1.512(6)
C9 O2 1.427(5)
C9 C10 1.515(6)
C10 C11 1.513(7)
C11 C12 1.510(6)
C12 O2 1.442(5)
C12 C13 1.510(6)
C13 O3 1.433(4)
C13 C14 1.507(6)
C14 C15 1.510(7)
C15 O4 1.429(5)
C16 O4 1.401(5)
C16 O3 1.417(5)
C16 C17 1.500(5)
C17 C22 1.378(6)
C17 C18 1.393(6)
C18 C19 1.375(6)
C19 C20 1.377(8)
C20 C21 1.368(7)
C21 C22 1.369(6)
C31 C32 1.375(6)
C31 C36 1.390(6)
C32 C33 1.375(6)
C33 C34 1.395(6)
C34 C35 1.371(7)
C34 C37 1.496(7)
C35 C36 1.359(7)
C38 C39 1.509(6)
C39 O6 1.435(5)
C39 C40 1.514(7)
C40 C41 1.513(7)
C41 C42 1.520(7)
C42 O6 1.430(5)
C42 C43 1.511(6)
C43 O7 1.440(5)
C43 C44 1.497(6)
C44 C45 1.514(7)
C45 O8 1.431(6)
C46 O8 1.401(5)
C46 O7 1.408(4)
C46 C47 1.498(6)
C47 C52 1.387(6)
C47 C48 1.397(6)
C48 C49 1.372(7)
C49 C50 1.383(9)
C50 C51 1.363(8)
C51 C52 1.370(7)
